data_2207706
loop_
_publ_author_name
'Wu, Chang-Ju'
'Zhang, Xia'
'Liu, Lian-Dong'
'Shi, Jing-Min'

_publ_section_title
;
 Diaquabis(2,3-dimethylpyrazine
 1,4-dioxide-\k<i>O</i>)bis(thiocyanato-\k<i>N</i>)manganese(II)
 dihydrate
;
_journal_coeditor_code XU6079
_journal_issue 12
_journal_name_full 'Acta Crystallographica Section E'
_journal_page_first m2590
_journal_page_last m2591
_journal_paper_doi 10.1107/S1600536805036524
_journal_volume 61
_journal_year 2005
_chemical_formula_iupac '[Mn (N C S)2 (C6 H8 N2 O2)2 (H2 O)2], 2H2 O'
_chemical_formula_moiety 'C14 H20 Mn N6 O6 S2, 2H2 O'
_chemical_formula_sum 'C14 H24 Mn N6 O8 S2'
_chemical_formula_weight 523.47
_chemical_name_systematic
;
Diaquabis(2,3-dimethylpyrazine 1,4-dioxide-\kO)bis(thiocyanato-
\kN)manganese(II) dihydrate
;
_space_group_IT_number 14
_symmetry_cell_setting monoclinic
_symmetry_space_group_name_Hall '-P 2yn'
_symmetry_space_group_name_H-M 'P 1 21/n 1'
_atom_sites_solution_hydrogens geom
_atom_sites_solution_primary direct
_atom_sites_solution_secondary difmap
_audit_creation_method SHELXL-97
_cell_angle_alpha 90.00
_cell_angle_beta 100.099(4)
_cell_angle_gamma 90.00
_cell_formula_units_Z 2
_cell_length_a 11.766(3)
_cell_length_b 6.7824(19)
_cell_length_c 14.429(4)
_cell_measurement_reflns_used 1647
_cell_measurement_temperature 298(2)
_cell_measurement_theta_max 24.3
_cell_measurement_theta_min 2.5
_cell_volume 1133.6(5)
_computing_cell_refinement 'SAINT (Bruker, 1997)'
_computing_data_collection 'SMART (Bruker, 1997)'
_computing_data_reduction SAINT
_computing_molecular_graphics SHELXTL
_computing_publication_material SHELXTL
_computing_structure_refinement SHELXTL
_computing_structure_solution 'SHELXTL (Bruker, 2001)'
_diffrn_ambient_temperature 298(2)
_diffrn_measured_fraction_theta_full 0.99
_diffrn_measured_fraction_theta_max 0.99
_diffrn_measurement_device_type 'Bruker SMART APEX CCD'
_diffrn_measurement_method '\f and \w'
_diffrn_radiation_monochromator graphite
_diffrn_radiation_source 'fine-focus sealed tube'
_diffrn_radiation_type MoK\a
_diffrn_radiation_wavelength 0.71073
_diffrn_reflns_av_R_equivalents 0.0334
_diffrn_reflns_av_sigmaI/netI 0.0429
_diffrn_reflns_limit_h_max 11
_diffrn_reflns_limit_h_min -15
_diffrn_reflns_limit_k_max 8
_diffrn_reflns_limit_k_min -8
_diffrn_reflns_limit_l_max 17
_diffrn_reflns_limit_l_min -18
_diffrn_reflns_number 6562
_diffrn_reflns_theta_full 27.1
_diffrn_reflns_theta_max 27.1
_diffrn_reflns_theta_min 2.0
_diffrn_standards_decay_% 0
_diffrn_standards_interval_count 0
_diffrn_standards_interval_time 0
_diffrn_standards_number 0
_exptl_absorpt_coefficient_mu 0.818
_exptl_absorpt_correction_T_max 0.937
_exptl_absorpt_correction_T_min 0.822
_exptl_absorpt_correction_type multi-scan
_exptl_absorpt_process_details '(SADABS; Sheldrick, 1996)'
_exptl_crystal_colour red
_exptl_crystal_density_diffrn 1.533
_exptl_crystal_density_method 'not measured'
_exptl_crystal_description prism
_exptl_crystal_F_000 542
_exptl_crystal_size_max 0.25
_exptl_crystal_size_mid 0.12
_exptl_crystal_size_min 0.08
_refine_diff_density_max 0.44
_refine_diff_density_min -0.28
_refine_ls_extinction_method none
_refine_ls_goodness_of_fit_ref 1.060
_refine_ls_hydrogen_treatment constr
_refine_ls_matrix_type full
_refine_ls_number_parameters 144
_refine_ls_number_reflns 2470
_refine_ls_number_restraints 6
_refine_ls_restrained_S_all 1.076
_refine_ls_R_factor_all 0.057
_refine_ls_R_factor_gt 0.044
_refine_ls_shift/su_max 0.001
_refine_ls_shift/su_mean 0.000
_refine_ls_structure_factor_coef Fsqd
_refine_ls_weighting_details 'calc w = 1/[\s^2^(Fo^2^)+(0.0548P)^2^+0.0694P] where P = (Fo^2^+2Fc^2^)/3'
_refine_ls_weighting_scheme calc
_refine_ls_wR_factor_gt 0.105
_refine_ls_wR_factor_ref 0.112
_reflns_number_gt 1998
_reflns_number_total 2470
_reflns_threshold_expression I>2\s(I)
_cod_data_source_file xu6079.cif
_cod_data_source_block I
_cod_depositor_comments
;
The following automatic conversions were performed:
'_symmetry_cell_setting' value 'Monoclinic' changed to 'monoclinic'
according to '/home/saulius/struct/CIF-dictionaries/cif_core.dic'
dictionary named 'cif_core.dic' version 2.4.1 from
2010-06-29.

'_geom_bond_publ_flag' value 'Y' changed to 'y' according to
'/home/saulius/struct/CIF-dictionaries/cif_core.dic' dictionary named
'cif_core.dic' version 2.4.1 from 2010-06-29 (3 times).

Automatic conversion script
Id: cif_fix_enum 1527 2010-12-29 10:47:43Z saulius 

The following automatic conversions were performed:

'_symmetry_cell_setting' value 'Monoclinic' changed to 'monoclinic'
according to /home/saulius/struct/CIF-dictionaries/cif_core.dic
dictionary named 'cif_core.dic' version 2.4.1 from
2010-06-29.

'_geom_bond_publ_flag' value 'Y' changed to 'y'
according to /home/saulius/struct/CIF-dictionaries/cif_core.dic
dictionary named 'cif_core.dic' version 2.4.1 from 2010-06-29 (3
times).

Automatic conversion script
Id: cif_fix_values 1715 2011-07-08 13:25:40Z adriana 
;
_cod_original_sg_symbol_H-M 'P 21/n'
_cod_database_code 2207706
_cod_database_fobs_code 2207706

loop_
_symmetry_equiv_pos_as_xyz
'x, y, z'
'-x+1/2, y+1/2, -z+1/2'
'-x, -y, -z'
'x-1/2, -y-1/2, z-1/2'

loop_
_atom_site_label
_atom_site_fract_x
_atom_site_fract_y
_atom_site_fract_z
_atom_site_U_iso_or_equiv
_atom_site_adp_type
_atom_site_calc_flag
_atom_site_refinement_flags
_atom_site_occupancy
_atom_site_type_symbol
Mn1 0.5000 0.5000 0.5000 0.02938(17) Uani d S 1 Mn
N2 0.39830(17) 0.2111(3) 0.14100(14) 0.0324(5) Uani d . 1 N
O1 0.52684(15) 0.2299(2) 0.41863(11) 0.0358(4) Uani d . 1 O
N1 0.48671(17) 0.2214(3) 0.32702(13) 0.0298(4) Uani d . 1 N
O2 0.35376(15) 0.2053(3) 0.05085(11) 0.0409(4) Uani d . 1 O
C7 0.3728(2) 0.1924(4) 0.29817(17) 0.0376(6) Uani d . 1 C
H5 0.3246 0.1741 0.3421 0.045 Uiso calc R 1 H
C4 0.5586(2) 0.2417(3) 0.26447(17) 0.0311(5) Uani d . 1 C
C1 0.4714(2) 0.6967(4) 0.29189(19) 0.0362(6) Uani d . 1 C
N3 0.46949(19) 0.6677(3) 0.37013(15) 0.0448(6) Uani d . 1 N
C5 0.5136(2) 0.2327(3) 0.16853(16) 0.0289(5) Uani d . 1 C
C6 0.3286(2) 0.1901(4) 0.20504(17) 0.0383(6) Uani d . 1 C
H6 0.2496 0.1739 0.1851 0.046 Uiso calc R 1 H
C2 0.6830(2) 0.2768(5) 0.30269(19) 0.0470(7) Uani d . 1 C
H2A 0.6901 0.3816 0.3481 0.070 Uiso calc R 1 H
H2B 0.7224 0.3127 0.2523 0.070 Uiso calc R 1 H
H2C 0.7166 0.1587 0.3324 0.070 Uiso calc R 1 H
C3 0.5836(2) 0.2481(5) 0.09333(19) 0.0504(8) Uani d . 1 C
H3A 0.5763 0.1287 0.0570 0.076 Uiso calc R 1 H
H3B 0.6631 0.2681 0.1210 0.076 Uiso calc R 1 H
H3C 0.5569 0.3574 0.0531 0.076 Uiso calc R 1 H
S1 0.46980(9) 0.73193(12) 0.18036(5) 0.0670(3) Uani d . 1 S
O4 0.29403(17) 1.0353(3) 0.49638(16) 0.0520(5) Uani d D 1 O
H1 0.3614 0.9804 0.5186 0.078 Uiso d RD 1 H
H2 0.2441 0.9372 0.4832 0.078 Uiso d RD 1 H
O3 0.68235(14) 0.5707(3) 0.51360(13) 0.0445(5) Uani d D 1 O
H4 0.6900 0.6900 0.5078 0.067 Uiso d RD 1 H
H3 0.7442 0.4981 0.5271 0.067 Uiso d RD 1 H

loop_
_atom_site_aniso_label
_atom_site_aniso_U_11
_atom_site_aniso_U_22
_atom_site_aniso_U_33
_atom_site_aniso_U_12
_atom_site_aniso_U_13
_atom_site_aniso_U_23
Mn1 0.0295(3) 0.0321(3) 0.0262(3) 0.0018(2) 0.0038(2) -0.0020(2)
N2 0.0360(11) 0.0296(11) 0.0317(11) -0.0012(9) 0.0058(9) -0.0040(8)
O1 0.0436(10) 0.0379(10) 0.0244(8) 0.0049(8) 0.0018(8) -0.0033(7)
N1 0.0324(11) 0.0278(11) 0.0291(10) 0.0008(8) 0.0052(9) -0.0029(8)
O2 0.0444(10) 0.0485(11) 0.0270(9) -0.0045(9) -0.0017(8) -0.0038(8)
C7 0.0331(13) 0.0492(16) 0.0318(13) -0.0059(11) 0.0094(11) -0.0076(11)
C4 0.0306(13) 0.0293(13) 0.0336(13) 0.0000(9) 0.0064(10) -0.0017(10)
C1 0.0382(14) 0.0270(13) 0.0431(15) 0.0032(11) 0.0062(12) 0.0038(11)
N3 0.0487(14) 0.0460(14) 0.0383(13) 0.0040(11) 0.0037(11) 0.0068(10)
C5 0.0298(12) 0.0265(12) 0.0316(12) -0.0004(9) 0.0090(10) -0.0038(9)
C6 0.0272(12) 0.0496(16) 0.0397(14) -0.0049(11) 0.0098(11) -0.0096(12)
C2 0.0312(14) 0.068(2) 0.0410(16) -0.0021(13) 0.0035(12) -0.0027(13)
C3 0.0440(16) 0.071(2) 0.0397(15) -0.0072(14) 0.0174(13) -0.0005(13)
S1 0.1247(9) 0.0403(5) 0.0402(4) 0.0144(5) 0.0260(5) 0.0077(3)
O4 0.0411(11) 0.0374(11) 0.0743(14) 0.0010(8) 0.0015(10) 0.0071(9)
O3 0.0319(9) 0.0354(10) 0.0647(12) 0.0015(8) 0.0039(9) 0.0000(9)

loop_
_atom_type_symbol
_atom_type_description
_atom_type_scat_dispersion_real
_atom_type_scat_dispersion_imag
_atom_type_scat_source
C C 0.0033 0.0016 'International Tables Vol C Tables 4.2.6.8 and 6.1.1.4'
H H 0.0000 0.0000 'International Tables Vol C Tables 4.2.6.8 and 6.1.1.4'
N N 0.0061 0.0033 'International Tables Vol C Tables 4.2.6.8 and 6.1.1.4'
O O 0.0106 0.0060 'International Tables Vol C Tables 4.2.6.8 and 6.1.1.4'
S S 0.1246 0.1234 'International Tables Vol C Tables 4.2.6.8 and 6.1.1.4'
Mn Mn 0.3368 0.7283 'International Tables Vol C Tables 4.2.6.8 and 6.1.1.4'

loop_
_geom_angle_atom_site_label_1
_geom_angle_atom_site_label_2
_geom_angle_atom_site_label_3
_geom_angle_site_symmetry_1
_geom_angle_site_symmetry_3
_geom_angle
_geom_angle_publ_flag
N3 Mn1 N3 . 3_666 180.0000(10) ?
N3 Mn1 O3 . . 88.48(8) ?
N3 Mn1 O3 3_666 . 91.52(8) ?
N3 Mn1 O3 . 3_666 91.52(8) ?
N3 Mn1 O3 3_666 3_666 88.48(8) ?
O3 Mn1 O3 . 3_666 180.00(10) ?
N3 Mn1 O1 . . 89.61(8) ?
N3 Mn1 O1 3_666 . 90.39(8) ?
O3 Mn1 O1 . . 90.01(7) ?
O3 Mn1 O1 3_666 . 89.99(7) ?
N3 Mn1 O1 . 3_666 90.39(8) ?
N3 Mn1 O1 3_666 3_666 89.61(8) ?
O3 Mn1 O1 . 3_666 89.99(7) ?
O3 Mn1 O1 3_666 3_666 90.01(7) ?
O1 Mn1 O1 . 3_666 180.0 ?
O2 N2 C6 . . 119.4(2) ?
O2 N2 C5 . . 119.93(19) ?
C6 N2 C5 . . 120.7(2) ?
N1 O1 Mn1 . . 120.19(13) y
O1 N1 C7 . . 118.43(19) ?
O1 N1 C4 . . 120.55(19) ?
C7 N1 C4 . . 121.0(2) ?
N1 C7 C6 . . 119.8(2) ?
N1 C7 H5 . . 120.1 ?
C6 C7 H5 . . 120.1 ?
N1 C4 C5 . . 119.1(2) ?
N1 C4 C2 . . 117.3(2) ?
C5 C4 C2 . . 123.5(2) ?
N3 C1 S1 . . 177.7(3) ?
C1 N3 Mn1 . . 155.5(2) ?
N2 C5 C4 . . 118.9(2) ?
N2 C5 C3 . . 116.9(2) ?
C4 C5 C3 . . 124.2(2) ?
N2 C6 C7 . . 120.4(2) ?
N2 C6 H6 . . 119.8 ?
C7 C6 H6 . . 119.8 ?
C4 C2 H2A . . 109.5 ?
C4 C2 H2B . . 109.5 ?
H2A C2 H2B . . 109.5 ?
C4 C2 H2C . . 109.5 ?
H2A C2 H2C . . 109.5 ?
H2B C2 H2C . . 109.5 ?
C5 C3 H3A . . 109.5 ?
C5 C3 H3B . . 109.5 ?
H3A C3 H3B . . 109.5 ?
C5 C3 H3C . . 109.5 ?
H3A C3 H3C . . 109.5 ?
H3B C3 H3C . . 109.5 ?
H1 O4 H2 . . 106.3 ?
Mn1 O3 H4 . . 109.5 ?
Mn1 O3 H3 . . 131.9 ?
H4 O3 H3 . . 118.5 ?

loop_
_geom_bond_atom_site_label_1
_geom_bond_atom_site_label_2
_geom_bond_site_symmetry_2
_geom_bond_distance
_geom_bond_publ_flag
Mn1 O1 . 2.2280(16) y
Mn1 O1 3_666 2.2280(16) ?
Mn1 O3 . 2.1736(18) y
Mn1 O3 3_666 2.1736(18) ?
Mn1 N3 . 2.167(2) y
Mn1 N3 3_666 2.167(2) ?
O1 N1 . 1.325(2) y
O2 N2 . 1.315(2) y
N2 C6 . 1.346(3) ?
N2 C5 . 1.353(3) ?
N1 C7 . 1.347(3) ?
N1 C4 . 1.348(3) ?
C7 C6 . 1.353(3) ?
C7 H5 . 0.9300 ?
C4 C5 . 1.394(3) ?
C4 C2 . 1.490(3) ?
C1 N3 . 1.150(3) ?
C1 S1 . 1.624(3) ?
C5 C3 . 1.477(3) ?
C6 H6 . 0.9300 ?
C2 H2A . 0.9600 ?
C2 H2B . 0.9600 ?
C2 H2C . 0.9600 ?
C3 H3A . 0.9600 ?
C3 H3B . 0.9600 ?
C3 H3C . 0.9600 ?
O4 H1 . 0.8832 ?
O4 H2 . 0.8861 ?
O3 H4 . 0.8200 ?
O3 H3 . 0.8721 ?

loop_
_geom_hbond_atom_site_label_D
_geom_hbond_atom_site_label_H
_geom_hbond_atom_site_label_A
_geom_hbond_site_symmetry_A
_geom_hbond_distance_DH
_geom_hbond_distance_HA
_geom_hbond_distance_DA
_geom_hbond_angle_DHA
O3 H3 O2 4_666 0.87 1.88 2.735(2) 167
O3 H4 O4 3_676 0.82 1.87 2.693(3) 176
O4 H1 O1 3_666 0.88 2.04 2.877(3) 157
O4 H2 O2 2 0.89 1.96 2.843(3) 174

loop_
_geom_torsion_atom_site_label_1
_geom_torsion_atom_site_label_2
_geom_torsion_atom_site_label_3
_geom_torsion_atom_site_label_4
_geom_torsion_site_symmetry_1
_geom_torsion
N3 Mn1 O1 N1 . -19.93(16)
N3 Mn1 O1 N1 3_666 160.07(16)
O3 Mn1 O1 N1 . -108.41(16)
O3 Mn1 O1 N1 3_666 71.59(16)
Mn1 O1 N1 C7 . -76.2(2)
Mn1 O1 N1 C4 . 103.8(2)
O1 N1 C7 C6 . 177.7(2)
C4 N1 C7 C6 . -2.3(4)
O1 N1 C4 C5 . -179.79(19)
C7 N1 C4 C5 . 0.1(3)
O1 N1 C4 C2 . -0.9(3)
C7 N1 C4 C2 . 179.0(2)
O3 Mn1 N3 C1 . 74.1(5)
O3 Mn1 N3 C1 3_666 -105.9(5)
O1 Mn1 N3 C1 . -16.0(5)
O1 Mn1 N3 C1 3_666 164.0(5)
O2 N2 C5 C4 . 179.0(2)
C6 N2 C5 C4 . -2.8(3)
O2 N2 C5 C3 . -0.2(3)
C6 N2 C5 C3 . 178.0(2)
N1 C4 C5 N2 . 2.4(3)
C2 C4 C5 N2 . -176.4(2)
N1 C4 C5 C3 . -178.5(2)
C2 C4 C5 C3 . 2.8(4)
O2 N2 C6 C7 . 178.9(2)
C5 N2 C6 C7 . 0.7(4)
N1 C7 C6 N2 . 1.9(4)
